data_1503945
loop_
_publ_author_name
'Wang, Kung K.'
'Wang, Yu-Hsuan'
'Yang, Hua'
'Akhmedov, Novruz G.'
'Petersen, Jeffrey L.'

_publ_section_title
;
 Synthesis of a C(56)H(40) hydrocarbon bearing a 54-carbon framework of
 C(60).
;
_journal_issue 12
_journal_name_full 'Organic letters'
_journal_page_first 2527
_journal_page_last 2530
_journal_paper_doi 10.1021/ol900749a
_journal_volume 11
_journal_year 2009
_chemical_formula_sum 'C25 H22 O6'
_chemical_formula_weight 418.43
_chemical_name_systematic
; 
 ? 
;
_space_group_IT_number 15
_symmetry_cell_setting monoclinic
_symmetry_space_group_name_Hall '-C 2yc'
_symmetry_space_group_name_H-M 'C 1 2/c 1'
_atom_sites_solution_hydrogens geom
_atom_sites_solution_primary direct
_atom_sites_solution_secondary difmap
_audit_creation_method SHELXL-97
_cell_angle_alpha 90.00
_cell_angle_beta 108.2870(10)
_cell_angle_gamma 90.00
_cell_formula_units_Z 8
_cell_length_a 38.180(3)
_cell_length_b 8.3440(6)
_cell_length_c 14.4486(9)
_cell_measurement_reflns_used 7067
_cell_measurement_temperature 295(2)
_cell_measurement_theta_max 27.42
_cell_measurement_theta_min 2.24
_cell_volume 4370.5(5)
_computing_structure_refinement 'SHELXL-97 (Sheldrick, 1997)'
_computing_structure_solution 'SHELXS-97 (Sheldrick, 1990)'
_diffrn_ambient_temperature 295(2)
_diffrn_measured_fraction_theta_full 0.987
_diffrn_measured_fraction_theta_max 0.987
_diffrn_radiation_monochromator graphite
_diffrn_radiation_source 'fine-focus sealed tube'
_diffrn_radiation_type MoK\a
_diffrn_radiation_wavelength 0.71073
_diffrn_reflns_av_R_equivalents 0.0436
_diffrn_reflns_av_sigmaI/netI 0.0658
_diffrn_reflns_limit_h_max 46
_diffrn_reflns_limit_h_min -49
_diffrn_reflns_limit_k_max 10
_diffrn_reflns_limit_k_min -9
_diffrn_reflns_limit_l_max 18
_diffrn_reflns_limit_l_min -18
_diffrn_reflns_number 14465
_diffrn_reflns_theta_full 27.50
_diffrn_reflns_theta_max 27.50
_diffrn_reflns_theta_min 2.25
_exptl_absorpt_coefficient_mu 0.091
_exptl_absorpt_correction_type empirical
_exptl_absorpt_process_details SADABS
_exptl_crystal_colour colorless
_exptl_crystal_density_diffrn 1.272
_exptl_crystal_density_method 'not measured'
_exptl_crystal_F_000 1760
_exptl_crystal_size_max 0.44
_exptl_crystal_size_mid 0.38
_exptl_crystal_size_min 0.36
_refine_diff_density_max 0.198
_refine_diff_density_min -0.156
_refine_diff_density_rms 0.042
_refine_ls_extinction_coef 0.0015(2)
_refine_ls_extinction_expression Fc^*^=kFc[1+0.001xFc^2^\l^3^/sin(2\q)]^-1/4^
_refine_ls_extinction_method SHELXL
_refine_ls_goodness_of_fit_ref 1.012
_refine_ls_hydrogen_treatment riding
_refine_ls_matrix_type full
_refine_ls_number_parameters 311
_refine_ls_number_reflns 4970
_refine_ls_number_restraints 4
_refine_ls_restrained_S_all 1.013
_refine_ls_R_factor_all 0.0727
_refine_ls_R_factor_gt 0.0487
_refine_ls_shift/su_max 0.019
_refine_ls_shift/su_mean 0.002
_refine_ls_structure_factor_coef Fsqd
_refine_ls_weighting_details 'calc w=1/[\s^2^(Fo^2^)+(0.0712P)^2^+0.8710P] where P=(Fo^2^+2Fc^2^)/3'
_refine_ls_weighting_scheme calc
_refine_ls_wR_factor_gt 0.1324
_refine_ls_wR_factor_ref 0.1512
_reflns_number_gt 3408
_reflns_number_total 4970
_reflns_threshold_expression >2sigma(I)
_cod_data_source_file ol900749a_si_002.cif
_cod_data_source_block hy20ccd
_cod_original_cell_volume 4370.4(5)
_cod_original_sg_symbol_H-M C2/c
_cod_database_code 1503945

loop_
_symmetry_equiv_pos_as_xyz
'x, y, z'
'-x, y, -z+1/2'
'x+1/2, y+1/2, z'
'-x+1/2, y+1/2, -z+1/2'
'-x, -y, -z'
'x, -y, z-1/2'
'-x+1/2, -y+1/2, -z'
'x+1/2, -y+1/2, z-1/2'

loop_
_atom_site_label
_atom_site_type_symbol
_atom_site_fract_x
_atom_site_fract_y
_atom_site_fract_z
_atom_site_U_iso_or_equiv
_atom_site_adp_type
_atom_site_occupancy
_atom_site_symmetry_multiplicity
_atom_site_calc_flag
_atom_site_refinement_flags
_atom_site_disorder_assembly
_atom_site_disorder_group
O1 O 0.13826(3) -0.16711(15) 0.11176(8) 0.0686(4) Uani 0.7430(16) 1 d P A 1
O1' O 0.13786(10) -0.2739(4) 0.1477(3) 0.0747(11) Uani 0.2570(16) 1 d PD A 2
O2 O 0.19459(3) 0.03714(13) 0.41772(7) 0.0792(3) Uani 1 1 d . A .
O3 O 0.16519(2) 0.26831(11) 0.41429(6) 0.0680(3) Uani 1 1 d . A .
O4 O 0.01745(2) -0.00403(13) 0.12244(8) 0.0831(3) Uani 1 1 d . . .
O5 O 0.03163(2) 0.25672(11) 0.13427(7) 0.0678(3) Uani 1 1 d . . .
O6 O 0.08561(2) 0.17148(10) 0.34280(6) 0.0620(2) Uani 1 1 d . . .
C1 C 0.15733(5) -0.1773(3) 0.21319(15) 0.0735(6) Uani 0.7430(16) 1 d P A 1
H1A H 0.1809 -0.1231 0.2287 0.088 Uiso 0.7430(16) 1 calc PR A 1
H1B H 0.1616 -0.2885 0.2332 0.088 Uiso 0.7430(16) 1 calc PR A 1
C1' C 0.15899(17) -0.1773(7) 0.2246(4) 0.0667(19) Uani 0.2570(16) 1 d PD A 2
H1'1 H 0.1730 -0.0992 0.2009 0.080 Uiso 0.2570(16) 1 calc PR A 2
H1'2 H 0.1761 -0.2424 0.2741 0.080 Uiso 0.2570(16) 1 calc PR A 2
C2 C 0.13247(3) -0.09536(14) 0.26536(8) 0.0543(3) Uani 1 1 d D . .
H2 H 0.1325 -0.1556 0.3236 0.065 Uiso 1 1 calc R A 1
C3 C 0.09379(3) -0.10096(13) 0.18676(8) 0.0524(3) Uani 1 1 d D A .
H3 H 0.0769 -0.1662 0.2101 0.063 Uiso 1 1 calc R B 1
C4 C 0.10001(5) -0.1794(2) 0.09907(17) 0.0695(6) Uani 0.7430(16) 1 d P A 1
H4A H 0.0925 -0.2910 0.0948 0.083 Uiso 0.7430(16) 1 calc PR A 1
H4B H 0.0858 -0.1253 0.0397 0.083 Uiso 0.7430(16) 1 calc PR A 1
C4' C 0.10485(16) -0.1845(6) 0.1013(3) 0.0530(16) Uani 0.2570(16) 1 d PD A 2
H4'1 H 0.0853 -0.2552 0.0642 0.064 Uiso 0.2570(16) 1 calc PR A 2
H4'2 H 0.1094 -0.1047 0.0575 0.064 Uiso 0.2570(16) 1 calc PR A 2
C5 C 0.13893(3) 0.08675(13) 0.28863(7) 0.0453(2) Uani 1 1 d . A .
C6 C 0.13951(3) 0.17742(12) 0.19676(7) 0.0419(2) Uani 1 1 d . . .
C7 C 0.10527(3) 0.17495(12) 0.13187(7) 0.0412(2) Uani 1 1 d . A .
C8 C 0.08075(3) 0.07634(13) 0.17558(7) 0.0447(2) Uani 1 1 d . . .
C9 C 0.16948(3) 0.12463(15) 0.38054(7) 0.0512(3) Uani 1 1 d . . .
C10 C 0.19375(4) 0.3228(2) 0.50056(10) 0.0880(5) Uani 1 1 d . . .
H10A H 0.1986 0.2410 0.5497 0.132 Uiso 1 1 calc R A .
H10B H 0.1857 0.4186 0.5246 0.132 Uiso 1 1 calc R . .
H10C H 0.2158 0.3448 0.4845 0.132 Uiso 1 1 calc R . .
C11 C 0.03969(3) 0.10212(16) 0.14038(8) 0.0543(3) Uani 1 1 d . A .
C12 C -0.00720(4) 0.2977(2) 0.09716(15) 0.1028(6) Uani 1 1 d . . .
H12A H -0.0170 0.2637 0.0305 0.154 Uiso 1 1 calc R . .
H12B H -0.0100 0.4116 0.1009 0.154 Uiso 1 1 calc R . .
H12C H -0.0202 0.2450 0.1355 0.154 Uiso 1 1 calc R . .
C13 C 0.09895(3) 0.12700(13) 0.28324(7) 0.0461(2) Uani 1 1 d . A .
C14 C 0.17390(3) 0.23863(13) 0.18185(7) 0.0453(3) Uani 1 1 d . A .
C15 C 0.19473(3) 0.36002(16) 0.23796(9) 0.0640(3) Uani 1 1 d . . .
H15 H 0.1875 0.4056 0.2878 0.077 Uiso 1 1 calc R A .
C16 C 0.22659(4) 0.41453(19) 0.22003(11) 0.0793(4) Uani 1 1 d . A .
H16 H 0.2405 0.4958 0.2583 0.095 Uiso 1 1 calc R . .
C17 C 0.23743(3) 0.34945(19) 0.14673(10) 0.0749(4) Uani 1 1 d . . .
H17 H 0.2586 0.3863 0.1350 0.090 Uiso 1 1 calc R A .
C18 C 0.21699(3) 0.23010(18) 0.09092(10) 0.0697(4) Uani 1 1 d . A .
H18 H 0.2243 0.1859 0.0408 0.084 Uiso 1 1 calc R . .
C19 C 0.18554(3) 0.17405(15) 0.10782(8) 0.0558(3) Uani 1 1 d . . .
H19 H 0.1720 0.0921 0.0692 0.067 Uiso 1 1 calc R A .
C20 C 0.09224(3) 0.24815(13) 0.03406(7) 0.0442(2) Uani 1 1 d . . .
C21 C 0.10763(3) 0.39113(14) 0.01508(9) 0.0542(3) Uani 1 1 d . A .
H21 H 0.1264 0.4396 0.0643 0.065 Uiso 1 1 calc R . .
C22 C 0.09537(4) 0.46137(16) -0.07542(10) 0.0670(4) Uani 1 1 d . . .
H22 H 0.1061 0.5562 -0.0870 0.080 Uiso 1 1 calc R A .
C23 C 0.06727(3) 0.39218(17) -0.14928(10) 0.0662(4) Uani 1 1 d . A .
H23 H 0.0592 0.4398 -0.2105 0.079 Uiso 1 1 calc R . .
C24 C 0.05135(3) 0.25259(17) -0.13175(9) 0.0629(3) Uani 1 1 d . . .
H24 H 0.0322 0.2063 -0.1811 0.075 Uiso 1 1 calc R A .
C25 C 0.06367(3) 0.18062(15) -0.04105(8) 0.0540(3) Uani 1 1 d . A .
H25 H 0.0527 0.0859 -0.0300 0.065 Uiso 1 1 calc R . .

loop_
_atom_site_aniso_label
_atom_site_aniso_U_11
_atom_site_aniso_U_22
_atom_site_aniso_U_33
_atom_site_aniso_U_23
_atom_site_aniso_U_13
_atom_site_aniso_U_12
O1 0.0617(6) 0.0711(8) 0.0784(6) -0.0243(6) 0.0296(5) 0.0016(6)
O1' 0.074(2) 0.055(2) 0.093(2) -0.0328(17) 0.0233(18) 0.0047(17)
O2 0.0624(5) 0.0930(7) 0.0721(5) -0.0019(5) 0.0067(4) 0.0237(5)
O3 0.0502(4) 0.0783(6) 0.0688(4) -0.0292(4) 0.0091(4) -0.0024(4)
O4 0.0486(4) 0.0882(7) 0.1093(7) -0.0076(5) 0.0200(5) -0.0297(4)
O5 0.0386(4) 0.0698(5) 0.0962(5) -0.0117(4) 0.0230(4) 0.0026(4)
O6 0.0536(4) 0.0763(5) 0.0647(4) -0.0206(4) 0.0308(3) -0.0058(4)
C1 0.0671(10) 0.0638(11) 0.0905(12) -0.0195(9) 0.0259(9) 0.0255(9)
C1' 0.080(4) 0.052(3) 0.061(3) 0.000(2) 0.012(3) -0.028(3)
C2 0.0617(6) 0.0433(6) 0.0613(6) -0.0025(5) 0.0241(5) 0.0018(5)
C3 0.0558(5) 0.0417(5) 0.0656(5) -0.0073(4) 0.0273(5) -0.0106(5)
C4 0.0577(9) 0.0543(11) 0.1013(13) -0.0183(10) 0.0315(9) -0.0073(8)
C4' 0.074(3) 0.047(3) 0.0375(19) -0.0309(18) 0.016(2) 0.002(2)
C5 0.0418(5) 0.0462(6) 0.0508(5) -0.0054(4) 0.0187(4) 0.0005(4)
C6 0.0368(4) 0.0408(5) 0.0500(4) -0.0078(4) 0.0165(4) -0.0025(4)
C7 0.0351(4) 0.0400(5) 0.0509(4) -0.0092(4) 0.0168(4) -0.0039(4)
C8 0.0375(4) 0.0461(5) 0.0541(5) -0.0099(4) 0.0197(4) -0.0071(4)
C9 0.0421(5) 0.0646(7) 0.0498(5) -0.0024(5) 0.0186(4) 0.0042(5)
C10 0.0632(8) 0.1235(12) 0.0713(7) -0.0403(8) 0.0123(6) -0.0221(8)
C11 0.0388(5) 0.0687(7) 0.0591(5) -0.0102(5) 0.0208(4) -0.0119(5)
C12 0.0411(6) 0.1208(14) 0.1430(14) 0.0010(12) 0.0240(8) 0.0188(8)
C13 0.0431(5) 0.0440(5) 0.0551(5) -0.0082(4) 0.0212(4) -0.0055(4)
C14 0.0307(4) 0.0484(6) 0.0544(5) 0.0024(4) 0.0101(4) -0.0020(4)
C15 0.0561(6) 0.0645(7) 0.0672(7) -0.0066(6) 0.0135(5) -0.0190(6)
C16 0.0585(7) 0.0803(9) 0.0843(9) 0.0053(7) 0.0011(7) -0.0326(7)
C17 0.0416(6) 0.0960(10) 0.0844(8) 0.0242(7) 0.0159(6) -0.0125(6)
C18 0.0468(6) 0.0886(9) 0.0815(7) 0.0113(7) 0.0311(5) -0.0022(6)
C19 0.0429(5) 0.0623(7) 0.0659(6) -0.0018(5) 0.0225(5) -0.0041(5)
C20 0.0343(4) 0.0440(5) 0.0550(5) -0.0046(4) 0.0150(4) -0.0012(4)
C21 0.0425(5) 0.0440(6) 0.0696(6) 0.0008(5) 0.0084(5) -0.0024(5)
C22 0.0629(7) 0.0504(7) 0.0846(8) 0.0156(6) 0.0189(6) 0.0024(6)
C23 0.0608(7) 0.0712(8) 0.0650(6) 0.0129(6) 0.0173(6) 0.0146(6)
C24 0.0493(6) 0.0778(8) 0.0562(6) -0.0074(6) 0.0088(5) -0.0007(6)
C25 0.0449(5) 0.0590(7) 0.0572(5) -0.0061(5) 0.0148(5) -0.0094(5)

loop_
_atom_type_symbol
_atom_type_description
_atom_type_scat_dispersion_real
_atom_type_scat_dispersion_imag
_atom_type_scat_source
C C 0.0033 0.0016 'International Tables Vol C Tables 4.2.6.8 and 6.1.1.4'
H H 0.0000 0.0000 'International Tables Vol C Tables 4.2.6.8 and 6.1.1.4'
O O 0.0106 0.0060 'International Tables Vol C Tables 4.2.6.8 and 6.1.1.4'

loop_
_geom_angle_atom_site_label_1
_geom_angle_atom_site_label_2
_geom_angle_atom_site_label_3
_geom_angle
C4 O1 C1 107.64(15)
C1' O1' C4' 105.8(4)
C9 O3 C10 117.05(10)
C11 O5 C12 116.38(11)
O1 C1 C2 106.42(13)
O1' C1' C2 106.5(4)
C1' C2 C1 5.5(3)
C1' C2 C3 107.8(2)
C1 C2 C3 102.62(10)
C1' C2 C5 116.9(2)
C1 C2 C5 117.19(12)
C3 C2 C5 103.68(8)
C4 C3 C8 117.09(11)
C4 C3 C2 105.21(11)
C8 C3 C2 104.31(8)
C4 C3 C4' 6.1(2)
C8 C3 C4' 119.5(2)
C2 C3 C4' 99.1(2)
O1 C4 C3 106.69(14)
O1' C4' C3 105.9(3)
C9 C5 C6 116.34(9)
C9 C5 C13 118.77(9)
C6 C5 C13 97.57(8)
C9 C5 C2 115.00(9)
C6 C5 C2 109.78(8)
C13 C5 C2 96.56(8)
C7 C6 C14 127.74(9)
C7 C6 C5 108.66(9)
C14 C6 C5 123.24(8)
C6 C7 C20 128.43(9)
C6 C7 C8 107.91(8)
C20 C7 C8 123.64(8)
C11 C8 C7 119.55(9)
C11 C8 C13 113.08(9)
C7 C8 C13 97.37(7)
C11 C8 C3 115.94(9)
C7 C8 C3 109.80(8)
C13 C8 C3 97.31(8)
O2 C9 O3 124.35(10)
O2 C9 C5 124.22(11)
O3 C9 C5 111.43(9)
O4 C11 O5 124.91(11)
O4 C11 C8 124.09(12)
O5 C11 C8 110.99(9)
O6 C13 C5 132.39(9)
O6 C13 C8 130.74(9)
C5 C13 C8 96.69(8)
C15 C14 C19 118.14(10)
C15 C14 C6 122.59(10)
C19 C14 C6 119.27(9)
C14 C15 C16 120.26(13)
C17 C16 C15 120.53(13)
C18 C17 C16 119.57(13)
C17 C18 C19 120.77(13)
C18 C19 C14 120.74(11)
C25 C20 C21 117.90(10)
C25 C20 C7 121.66(10)
C21 C20 C7 120.41(9)
C22 C21 C20 120.88(10)
C21 C22 C23 120.50(12)
C24 C23 C22 119.59(12)
C23 C24 C25 120.29(11)
C24 C25 C20 120.84(11)

loop_
_geom_bond_atom_site_label_1
_geom_bond_atom_site_label_2
_geom_bond_distance
O1 C4 1.417(2)
O1 C1 1.420(2)
O1' C1' 1.405(6)
O1' C4' 1.437(6)
O2 C9 1.1906(14)
O3 C9 1.3236(15)
O3 C10 1.4478(15)
O4 C11 1.1978(15)
O5 C11 1.3228(16)
O5 C12 1.4501(16)
O6 C13 1.1887(13)
C1 C2 1.544(2)
C1' C2 1.488(7)
C2 C3 1.5558(15)
C2 C5 1.5591(15)
C3 C4 1.510(3)
C3 C8 1.5532(15)
C3 C4' 1.586(5)
C5 C9 1.5005(14)
C5 C6 1.5340(14)
C5 C13 1.5408(14)
C6 C7 1.3489(13)
C6 C14 1.4863(14)
C7 C20 1.4753(14)
C7 C8 1.5243(14)
C8 C11 1.5038(14)
C8 C13 1.5501(14)
C14 C15 1.3823(16)
C14 C19 1.3893(16)
C15 C16 1.397(2)
C16 C17 1.365(2)
C17 C18 1.362(2)
C18 C19 1.3799(17)
C20 C25 1.3937(14)
C20 C21 1.3947(16)
C21 C22 1.3742(17)
C22 C23 1.3800(18)
C23 C24 1.374(2)
C24 C25 1.3828(17)
